data_2215767
loop_
_publ_author_name
'Malinowska, Katarzyna'
'Modranka, Roman'

_publ_section_title
;
 Dichlorido[(3,5-dimethyl-1<i>H</i>-pyrazol-1-yl)methane]copper(II)
;
_journal_coeditor_code BH2127
_journal_issue 11
_journal_name_full 'Acta Crystallographica Section E'
_journal_page_first m2782
_journal_page_last m2782
_journal_paper_doi 10.1107/S1600536807048878
_journal_volume 63
_journal_year 2007
_chemical_formula_iupac '[Cu Cl2 (C11 H16 N4)]'
_chemical_formula_moiety 'C11 H16 Cl2 Cu N4'
_chemical_formula_sum 'C11 H16 Cl2 Cu N4'
_chemical_formula_weight 338.72
_chemical_melting_point 471
_chemical_name_systematic
;
Dichlorido[(3,5-dimethyl-1<i>H</i>-pyrazol-1-yl)methane]copper(II)
;
_space_group_IT_number 15
_symmetry_cell_setting monoclinic
_symmetry_space_group_name_Hall '-C 2yc'
_symmetry_space_group_name_H-M 'C 1 2/c 1'
_atom_sites_solution_hydrogens geom
_atom_sites_solution_primary direct
_atom_sites_solution_secondary difmap
_audit_creation_method SHELXL97
_cell_angle_alpha 90.00
_cell_angle_beta 113.580(10)
_cell_angle_gamma 90.00
_cell_formula_units_Z 8
_cell_length_a 14.8120(7)
_cell_length_b 16.7384(9)
_cell_length_c 12.4943(6)
_cell_measurement_reflns_used 2790
_cell_measurement_temperature 193(2)
_cell_measurement_theta_max 26.2
_cell_measurement_theta_min 0.97
_cell_volume 2839.1(3)
_computing_cell_refinement '<i>IPDS2</i> (Stoe & Cie, 2000)'
_computing_data_collection '<i>IPDS2</i> (Stoe & Cie, 2000)'
_computing_data_reduction '<i>IPDS2</i> (Stoe & Cie, 2000)'
_computing_molecular_graphics 'PLATON (Spek, 2003)'
_computing_publication_material 'PARST97 (Nardelli, 1996)'
_computing_structure_refinement 'SHELXL97 (Sheldrick, 1997)'
_computing_structure_solution 'SHELXS97 (Sheldrick, 1997)'
_diffrn_ambient_temperature 193(2)
_diffrn_detector_area_resol_mean 150
_diffrn_measured_fraction_theta_full 0.970
_diffrn_measured_fraction_theta_max 0.970
_diffrn_measurement_device_type 'Stoe IPDSII'
_diffrn_measurement_method \w
_diffrn_radiation_monochromator graphite
_diffrn_radiation_source 'fine-focus sealed tube'
_diffrn_radiation_type MoK\a
_diffrn_radiation_wavelength 0.71073
_diffrn_reflns_av_R_equivalents 0.4309
_diffrn_reflns_av_sigmaI/netI 0.1040
_diffrn_reflns_limit_h_max 16
_diffrn_reflns_limit_h_min -18
_diffrn_reflns_limit_k_max 20
_diffrn_reflns_limit_k_min 0
_diffrn_reflns_limit_l_max 15
_diffrn_reflns_limit_l_min 0
_diffrn_reflns_number 39701
_diffrn_reflns_theta_full 26.27
_diffrn_reflns_theta_max 26.27
_diffrn_reflns_theta_min 1.93
_exptl_absorpt_coefficient_mu 1.902
_exptl_absorpt_correction_type none
_exptl_crystal_colour green
_exptl_crystal_density_diffrn 1.585
_exptl_crystal_density_method 'not measured'
_exptl_crystal_description needle
_exptl_crystal_F_000 1384
_exptl_crystal_size_max 0.2
_exptl_crystal_size_mid 0.1
_exptl_crystal_size_min 0.1
_refine_diff_density_max 0.485
_refine_diff_density_min -0.370
_refine_ls_extinction_method none
_refine_ls_goodness_of_fit_ref 1.108
_refine_ls_hydrogen_treatment constr
_refine_ls_matrix_type full
_refine_ls_number_parameters 167
_refine_ls_number_reflns 2790
_refine_ls_number_restraints 0
_refine_ls_restrained_S_all 1.108
_refine_ls_R_factor_all 0.0316
_refine_ls_R_factor_gt 0.0301
_refine_ls_shift/su_max 0.000
_refine_ls_shift/su_mean 0.000
_refine_ls_structure_factor_coef Fsqd
_refine_ls_weighting_details 'calc w=1/[\s^2^(Fo^2^)+(0.0335P)^2^+8.2559P] where P=(Fo^2^+2Fc^2^)/3'
_refine_ls_weighting_scheme calc
_refine_ls_wR_factor_gt 0.0749
_refine_ls_wR_factor_ref 0.0754
_reflns_number_gt 2619
_reflns_number_total 2790
_reflns_threshold_expression I>2\s(I)
_cod_data_source_file bh2127.cif
_cod_data_source_block I
_cod_original_cell_volume 2839.0(3)
_cod_original_sg_symbol_H-M 'C 2/c'
_cod_database_code 2215767
_cod_database_fobs_code 2215767

loop_
_symmetry_equiv_pos_as_xyz
'x, y, z'
'-x, y, -z+1/2'
'x+1/2, y+1/2, z'
'-x+1/2, y+1/2, -z+1/2'
'-x, -y, -z'
'x, -y, z-1/2'
'-x+1/2, -y+1/2, -z'
'x+1/2, -y+1/2, z-1/2'

loop_
_atom_site_type_symbol
_atom_site_label
_atom_site_fract_x
_atom_site_fract_y
_atom_site_fract_z
_atom_site_U_iso_or_equiv
_atom_site_adp_type
_atom_site_calc_flag
_atom_site_refinement_flags
_atom_site_occupancy
Cu Cu1 0.22280(2) 0.382801(16) 0.73912(2) 0.01924(10) Uani d . 1
Cl Cl2 0.38607(4) 0.38971(4) 0.81853(6) 0.03166(15) Uani d . 1
Cl Cl3 0.15000(4) 0.50151(3) 0.70045(5) 0.02650(14) Uani d . 1
N N4 0.18202(15) 0.22504(12) 0.81646(18) 0.0246(4) Uani d . 1
N N2 0.18482(15) 0.22408(12) 0.62680(18) 0.0234(4) Uani d . 1
N N1 0.17654(15) 0.30433(12) 0.60113(18) 0.0239(4) Uani d . 1
N N3 0.17098(15) 0.30531(12) 0.83008(18) 0.0228(4) Uani d . 1
C C1 0.23608(18) 0.20058(15) 0.7477(2) 0.0243(5) Uani d . 1
H H1A 0.3023 0.2253 0.7801 0.029 Uiso calc R 1
H H1B 0.2446 0.1418 0.7524 0.029 Uiso calc R 1
C C2 0.12575(18) 0.30910(15) 0.4853(2) 0.0248(5) Uani d . 1
C C9 0.13452(18) 0.18129(16) 0.8687(2) 0.0272(5) Uani d . 1
C C4 0.14092(17) 0.17955(15) 0.5294(2) 0.0257(5) Uani d . 1
C C10 0.1347(2) 0.09174(17) 0.8698(3) 0.0378(6) Uani d . 1
H H10A 0.1020 0.0718 0.7897 0.057 Uiso calc R 1
H H10B 0.0995 0.0726 0.9166 0.057 Uiso calc R 1
H H10C 0.2028 0.0723 0.9040 0.057 Uiso calc R 1
C C7 0.11546(18) 0.31124(15) 0.8915(2) 0.0243(5) Uani d . 1
C C3 0.10333(18) 0.23234(16) 0.4379(2) 0.0265(5) Uani d . 1
H H3 0.0687 0.2192 0.3578 0.032 Uiso calc R 1
C C8 0.09196(19) 0.23490(16) 0.9179(2) 0.0285(5) Uani d . 1
H H8 0.0539 0.2225 0.9615 0.034 Uiso calc R 1
C C5 0.1358(2) 0.09069(16) 0.5300(3) 0.0354(6) Uani d . 1
H H5A 0.2010 0.0690 0.5777 0.053 Uiso calc R 1
H H5B 0.1142 0.0706 0.4499 0.053 Uiso calc R 1
H H5C 0.0887 0.0740 0.5628 0.053 Uiso calc R 1
C C11 0.0867(2) 0.39044(16) 0.9220(2) 0.0321(6) Uani d . 1
H H11A 0.1174 0.4329 0.8941 0.048 Uiso calc R 1
H H11B 0.1089 0.3945 1.0070 0.048 Uiso calc R 1
H H11C 0.0149 0.3961 0.8851 0.048 Uiso calc R 1
C C6 0.1003(2) 0.38793(16) 0.4253(2) 0.0323(6) Uani d . 1
H H6A 0.1371 0.4302 0.4795 0.048 Uiso calc R 1
H H6B 0.0295 0.3976 0.3996 0.048 Uiso calc R 1
H H6C 0.1177 0.3878 0.3574 0.048 Uiso calc R 1

loop_
_atom_site_aniso_label
_atom_site_aniso_U_11
_atom_site_aniso_U_22
_atom_site_aniso_U_33
_atom_site_aniso_U_12
_atom_site_aniso_U_13
_atom_site_aniso_U_23
Cu1 0.01992(16) 0.01714(15) 0.01992(15) 0.00007(10) 0.00719(11) -0.00023(10)
Cl2 0.0218(3) 0.0354(3) 0.0340(3) 0.0002(2) 0.0072(2) -0.0008(3)
Cl3 0.0277(3) 0.0202(3) 0.0299(3) 0.0015(2) 0.0096(2) 0.0004(2)
N4 0.0268(10) 0.0203(10) 0.0275(11) 0.0018(8) 0.0118(9) 0.0021(8)
N2 0.0260(10) 0.0191(10) 0.0253(10) 0.0023(8) 0.0105(8) 0.0002(8)
N1 0.0276(10) 0.0199(10) 0.0243(10) 0.0024(8) 0.0106(8) 0.0022(8)
N3 0.0249(10) 0.0185(10) 0.0237(10) 0.0014(8) 0.0083(8) -0.0004(8)
C1 0.0255(12) 0.0225(12) 0.0241(12) 0.0038(9) 0.0092(10) 0.0019(9)
C2 0.0231(12) 0.0283(13) 0.0230(12) 0.0007(10) 0.0093(10) 0.0001(10)
C9 0.0245(12) 0.0260(13) 0.0289(12) -0.0002(10) 0.0085(10) 0.0056(10)
C4 0.0212(11) 0.0249(13) 0.0300(13) 0.0001(9) 0.0091(10) -0.0058(10)
C10 0.0448(17) 0.0252(14) 0.0472(17) 0.0000(12) 0.0224(14) 0.0067(12)
C7 0.0245(12) 0.0279(13) 0.0195(11) 0.0018(10) 0.0076(9) -0.0011(9)
C3 0.0249(12) 0.0286(13) 0.0241(12) -0.0027(10) 0.0077(10) -0.0039(10)
C8 0.0291(13) 0.0322(13) 0.0271(13) 0.0005(11) 0.0142(11) 0.0024(11)
C5 0.0365(15) 0.0232(13) 0.0400(15) 0.0031(11) 0.0082(12) -0.0056(11)
C11 0.0354(14) 0.0339(14) 0.0314(14) 0.0034(11) 0.0181(12) -0.0033(11)
C6 0.0407(15) 0.0287(14) 0.0278(13) 0.0020(11) 0.0139(12) 0.0034(11)

loop_
_atom_type_symbol
_atom_type_description
_atom_type_scat_dispersion_real
_atom_type_scat_dispersion_imag
_atom_type_scat_source
C C 0.0033 0.0016 'International Tables Vol C Tables 4.2.6.8 and 6.1.1.4'
H H 0.0000 0.0000 'International Tables Vol C Tables 4.2.6.8 and 6.1.1.4'
N N 0.0061 0.0033 'International Tables Vol C Tables 4.2.6.8 and 6.1.1.4'
Cl Cl 0.1484 0.1585 'International Tables Vol C Tables 4.2.6.8 and 6.1.1.4'
Cu Cu 0.3201 1.2651 'International Tables Vol C Tables 4.2.6.8 and 6.1.1.4'

loop_
_geom_angle_atom_site_label_1
_geom_angle_atom_site_label_2
_geom_angle_atom_site_label_3
_geom_angle
N1 Cu1 N3 89.30(8)
N1 Cu1 Cl2 110.26(7)
N3 Cu1 Cl2 111.42(6)
N1 Cu1 Cl3 114.82(6)
N3 Cu1 Cl3 115.28(6)
Cl2 Cu1 Cl3 113.46(3)
C9 N4 N3 111.1(2)
C9 N4 C1 130.7(2)
N3 N4 C1 118.2(2)
C4 N2 N1 111.3(2)
C4 N2 C1 130.7(2)
N1 N2 C1 118.00(19)
C2 N1 N2 105.6(2)
C2 N1 Cu1 136.29(17)
N2 N1 Cu1 117.39(15)
C7 N3 N4 106.0(2)
C7 N3 Cu1 136.09(17)
N4 N3 Cu1 117.25(15)
N2 C1 N4 111.01(19)
N2 C1 H1A 109.4
N4 C1 H1A 109.4
N2 C1 H1B 109.4
N4 C1 H1B 109.4
H1A C1 H1B 108.0
N1 C2 C3 109.8(2)
N1 C2 C6 121.1(2)
C3 C2 C6 129.2(2)
N4 C9 C8 106.4(2)
N4 C9 C10 123.2(2)
C8 C9 C10 130.4(2)
N2 C4 C3 106.5(2)
N2 C4 C5 123.6(2)
C3 C4 C5 129.9(2)
C9 C10 H10A 109.5
C9 C10 H10B 109.5
H10A C10 H10B 109.5
C9 C10 H10C 109.5
H10A C10 H10C 109.5
H10B C10 H10C 109.5
N3 C7 C8 109.7(2)
N3 C7 C11 121.3(2)
C8 C7 C11 129.0(2)
C4 C3 C2 106.9(2)
C4 C3 H3 126.6
C2 C3 H3 126.6
C9 C8 C7 106.8(2)
C9 C8 H8 126.6
C7 C8 H8 126.6
C4 C5 H5A 109.5
C4 C5 H5B 109.5
H5A C5 H5B 109.5
C4 C5 H5C 109.5
H5A C5 H5C 109.5
H5B C5 H5C 109.5
C7 C11 H11A 109.5
C7 C11 H11B 109.5
H11A C11 H11B 109.5
C7 C11 H11C 109.5
H11A C11 H11C 109.5
H11B C11 H11C 109.5
C2 C6 H6A 109.5
C2 C6 H6B 109.5
H6A C6 H6B 109.5
C2 C6 H6C 109.5
H6A C6 H6C 109.5
H6B C6 H6C 109.5

loop_
_geom_bond_atom_site_label_1
_geom_bond_atom_site_label_2
_geom_bond_distance
Cu1 N1 2.055(2)
Cu1 N3 2.064(2)
Cu1 Cl2 2.2195(9)
Cu1 Cl3 2.2197(7)
N4 C9 1.351(3)
N4 N3 1.372(3)
N4 C1 1.448(3)
N2 C4 1.352(3)
N2 N1 1.375(3)
N2 C1 1.448(3)
N1 C2 1.340(3)
N3 C7 1.334(3)
C1 H1A 0.9900
C1 H1B 0.9900
C2 C3 1.398(4)
C2 C6 1.490(4)
C9 C8 1.375(4)
C9 C10 1.499(4)
C4 C3 1.374(4)
C4 C5 1.490(4)
C10 H10A 0.9800
C10 H10B 0.9800
C10 H10C 0.9800
C7 C8 1.398(4)
C7 C11 1.488(4)
C3 H3 0.9500
C8 H8 0.9500
C5 H5A 0.9800
C5 H5B 0.9800
C5 H5C 0.9800
C11 H11A 0.9800
C11 H11B 0.9800
C11 H11C 0.9800
C6 H6A 0.9800
C6 H6B 0.9800
C6 H6C 0.9800

loop_
_geom_hbond_atom_site_label_D
_geom_hbond_atom_site_label_H
_geom_hbond_atom_site_label_A
_geom_hbond_site_symmetry_A
_geom_hbond_distance_DH
_geom_hbond_distance_HA
_geom_hbond_distance_DA
_geom_hbond_angle_DHA
_geom_hbond_publ_flag
C1 H1B Cl3 4_546 0.99 2.75 3.674(2) 155 yes
C6 H6C Cl3 6_565 0.98 2.87 3.676(3) 140 yes
C11 H11B Cl3 6_566 0.98 2.84 3.692(3) 146 yes
C11 H11C Cl3 2_556 0.98 2.85 3.714(2) 147 yes
